data_8100494
loop_
_publ_author_name
'Mattausch, Hansj\"urgen'
'Simon, Arndt'

_publ_section_title
;
Crystal structure of tricerium dialuminide diiodide, Ce~3~Al~2~I~2~
;
_journal_issue 4
_journal_name_full 'Zeitschrift f\"ur Kristallographie - New Crystal Structures'
_journal_page_first 376
_journal_page_last 376
_journal_volume 218
_journal_year 2003
_chemical_formula_structural 'Ce3 Al2 I2'
_chemical_formula_sum 'Al2 Ce3 I2'
_chemical_formula_weight 728.12
_chemical_name_common tricerium-diiodide-dialuminide
_space_group_IT_number 12
_symmetry_cell_setting monoclinic
_symmetry_space_group_name_Hall '-C 2y'
_symmetry_space_group_name_H-M 'C 1 2/m 1'
_cell_angle_alpha 90.00
_cell_angle_beta 121.35(2)
_cell_angle_gamma 90.00
_cell_formula_units_Z 4
_cell_length_a 19.542(2)
_cell_length_b 4.2720(10)
_cell_length_c 12.198(2)
_cell_measurement_temperature 293(2)
_cell_volume 869.7(3)
_diffrn_ambient_temperature 293(2)
_exptl_crystal_density_diffrn 5.561
_cod_original_sg_symbol_H-M 'C 2/m'
_cod_database_code 8100494

loop_
_symmetry_equiv_pos_as_xyz
'x, y, z'
'-x, y, -z'
'x+1/2, y+1/2, z'
'-x+1/2, y+1/2, -z'
'-x, -y, -z'
'x, -y, z'
'-x+1/2, -y+1/2, -z'
'x+1/2, -y+1/2, z'

loop_
_atom_site_label
_atom_site_type_symbol
_atom_site_fract_x
_atom_site_fract_y
_atom_site_fract_z
_atom_site_U_iso_or_equiv
_atom_site_adp_type
_atom_site_occupancy
_atom_site_symmetry_multiplicity
_atom_site_Wyckoff_symbol
_atom_site_calc_flag
_atom_site_refinement_flags
_atom_site_disorder_assembly
_atom_site_disorder_group
Ce1 Ce 0.46514(2) 0.0000 0.30727(4) 0.00954(12) Uani 1 4 i d S . .
Ce2 Ce 0.24647(2) 0.0000 -0.19720(4) 0.01126(12) Uani 1 4 i d S . .
Ce3 Ce 0.66911(3) 0.5000 0.39014(4) 0.01117(12) Uani 1 4 i d S . .
I1 I 0.35845(3) 0.5000 0.05795(5) 0.01440(13) Uani 1 4 i d S . .
I2 I 0.57512(3) 0.0000 0.16830(5) 0.01522(14) Uani 1 4 i d S . .
Al1 Al 0.16024(15) 0.5000 -0.4152(2) 0.0109(4) Uani 1 4 i d S . .
Al2 Al 0.57309(13) 0.5000 0.5313(2) 0.0100(4) Uani 1 4 i d S . .

loop_
_atom_site_aniso_label
_atom_site_aniso_U_11
_atom_site_aniso_U_22
_atom_site_aniso_U_33
_atom_site_aniso_U_23
_atom_site_aniso_U_13
_atom_site_aniso_U_12
Ce1 0.01155(18) 0.0082(2) 0.01122(18) 0.000 0.00755(14) 0.000
Ce2 0.01113(19) 0.0099(2) 0.01241(19) 0.000 0.00591(14) 0.000
Ce3 0.01256(19) 0.0097(2) 0.01511(19) 0.000 0.00991(15) 0.000
I1 0.0165(2) 0.0127(3) 0.0144(2) 0.000 0.00829(19) 0.000
I2 0.0145(2) 0.0178(3) 0.0145(2) 0.000 0.00830(17) 0.000
Al1 0.0141(9) 0.0063(10) 0.0147(9) 0.000 0.0093(8) 0.000
Al2 0.0071(8) 0.0079(10) 0.0159(9) 0.000 0.0066(7) 0.000

loop_
_geom_bond_atom_site_label_1
_geom_bond_atom_site_label_2
_geom_bond_distance
_geom_bond_site_symmetry_2
_geom_bond_publ_flag
Ce1 Al2 3.2375(19) . ?
Ce1 Al2 3.2375(19) 1_545 ?
Ce1 Al2 3.2450(18) 5_666 ?
Ce1 Al2 3.2450(18) 5_656 ?
Ce1 Al1 3.331(2) 7 ?
Ce1 I2 3.3590(8) . ?
Ce1 I1 3.4001(9) 1_545 ?
Ce1 I1 3.4001(9) . ?
Ce1 Al1 3.545(3) 3_546 ?
Ce1 Ce3 4.1567(7) . ?
Ce1 Ce3 4.1567(7) 1_545 ?
Ce1 Ce1 4.1592(12) 5_656 ?
Ce2 Al1 3.1323(19) 1_545 ?
Ce2 Al1 3.1323(19) . ?
Ce2 I1 3.2731(8) 7 ?
Ce2 Al2 3.282(3) 3_444 ?
Ce2 I2 3.3167(8) 5_655 ?
Ce2 I1 3.4570(9) . ?
Ce2 I1 3.4570(9) 1_545 ?
Ce2 Ce3 4.1065(7) 5_655 ?
Ce2 Ce3 4.1065(7) 5_665 ?
Ce3 Al2 3.138(2) . ?
Ce3 I2 3.1760(8) . ?
Ce3 I2 3.1760(8) 1_565 ?
Ce3 Al1 3.187(2) 5_665 ?
Ce3 Al1 3.2647(19) 3_556 ?
Ce3 Al1 3.2647(19) 3_546 ?
Ce3 Ce3 3.5951(11) 7_666 ?
Ce3 Ce3 3.5951(11) 7_656 ?
Ce3 Ce2 4.1065(7) 5_655 ?
Ce3 Ce2 4.1065(7) 5_665 ?
Ce3 Ce1 4.1567(7) 1_565 ?
I1 Ce2 3.2731(8) 7 ?
I1 Ce1 3.4001(9) 1_565 ?
I1 Ce2 3.4570(9) 1_565 ?
I2 Ce3 3.1760(8) 1_545 ?
I2 Ce2 3.3167(8) 5_655 ?
Al1 Al2 2.5947(19) 3_444 ?
Al1 Al2 2.5947(19) 3_454 ?
Al1 Ce2 3.1323(19) 1_565 ?
Al1 Ce3 3.187(2) 5_665 ?
Al1 Ce3 3.2647(19) 3_444 ?
Al1 Ce3 3.2647(19) 3_454 ?
Al1 Ce1 3.331(2) 7 ?
Al1 Ce1 3.545(3) 3_454 ?
Al2 Al2 2.544(4) 5_666 ?
Al2 Al1 2.5947(19) 3_556 ?
Al2 Al1 2.5947(19) 3_546 ?
Al2 Ce1 3.2375(19) 1_565 ?
Al2 Ce1 3.2450(18) 5_666 ?
Al2 Ce1 3.2450(18) 5_656 ?
Al2 Ce2 3.282(3) 3_556 ?
